data_4514427
loop_
_publ_author_name
'Zhang, Jichuan'
'Zhang, Jiaheng'
'Imler, Gregory H.'
'Parrish, Damon A.'
'Shreeve, Jean&#x2019;ne M.'

_publ_section_title
;
 Sodium and Potassium 3,5-Dinitro-4-hydropyrazolate: Three-Dimensional
 Metal--Organic Frameworks as Promising Super-heat-resistant Explosives
;
_journal_name_full 'ACS Applied Energy Materials'
_journal_paper_doi 10.1021/acsaem.9b01608
_journal_year 2019
_chemical_formula_moiety 'C3 H4 N3 O4, Na, H2 O'
_chemical_formula_sum 'C3 H4 N5 Na O5'
_chemical_formula_weight 213.10
_space_group_crystal_system triclinic
_space_group_IT_number 2
_space_group_name_Hall '-P 1'
_space_group_name_H-M_alt 'P -1'
_symmetry_space_group_name_Hall '-P 1'
_symmetry_space_group_name_H-M 'P -1'
_atom_sites_solution_hydrogens mixed
_audit_creation_method SHELXL-2014/7
_cell_angle_alpha 102.679(7)
_cell_angle_beta 95.110(8)
_cell_angle_gamma 106.715(6)
_cell_formula_units_Z 2
_cell_length_a 6.3191(9)
_cell_length_b 6.5094(9)
_cell_length_c 9.7727(14)
_cell_measurement_reflns_used 1841
_cell_measurement_temperature 566(2)
_cell_measurement_theta_max 74.53
_cell_measurement_theta_min 10.18
_cell_volume 370.60(9)
_computing_cell_refinement 'Bruker APEX3 v2015.5-2 (Bruker, 2015)'
_computing_data_collection 'Bruker APEX3 v2015.5-2 (Bruker, 2015)'
_computing_data_reduction
;
Bruker SAINT v8.34A (Bruker, 2013), Bruker XPREP v2014/2 (Bruker, 2014)
;
_computing_molecular_graphics 'Bruker SHELXTL v2014/7 (Bruker, 2014)'
_computing_publication_material 'Bruker SHELXTL v2014/7 (Bruker, 2014)'
_computing_structure_refinement 'SHELXL-2014/7 (Sheldrick, 2014)'
_computing_structure_solution 'Bruker SHELXTL v2014/7 (Bruker, 2014)'
_diffrn_ambient_temperature 566(2)
_diffrn_measured_fraction_theta_full 0.867
_diffrn_measured_fraction_theta_max 0.821
_diffrn_measurement_device_type 'Photon II'
_diffrn_measurement_method '\w scans'
_diffrn_radiation_monochromator 'Montel multilayer optics'
_diffrn_radiation_type CuK\a
_diffrn_radiation_wavelength 1.54178
_diffrn_reflns_av_R_equivalents 0.0471
_diffrn_reflns_av_unetI/netI 0.0627
_diffrn_reflns_Laue_measured_fraction_full 0.867
_diffrn_reflns_Laue_measured_fraction_max 0.821
_diffrn_reflns_limit_h_max 6
_diffrn_reflns_limit_h_min -7
_diffrn_reflns_limit_k_max 7
_diffrn_reflns_limit_k_min -7
_diffrn_reflns_limit_l_max 9
_diffrn_reflns_limit_l_min -11
_diffrn_reflns_number 2374
_diffrn_reflns_point_group_measured_fraction_full 0.867
_diffrn_reflns_point_group_measured_fraction_max 0.821
_diffrn_reflns_theta_full 67.679
_diffrn_reflns_theta_max 74.518
_diffrn_reflns_theta_min 7.351
_diffrn_source '1uS microfocus'
_exptl_absorpt_coefficient_mu 2.049
_exptl_absorpt_correction_T_max 0.7538
_exptl_absorpt_correction_T_min 0.4555
_exptl_absorpt_correction_type multi-scan
_exptl_absorpt_process_details 'SADABS v2014/5 (Bruker, 2008)'
_exptl_crystal_colour 'clear orange'
_exptl_crystal_density_diffrn 1.910
_exptl_crystal_description rod
_exptl_crystal_F_000 216
_exptl_crystal_size_max 0.252
_exptl_crystal_size_mid 0.052
_exptl_crystal_size_min 0.040
_refine_diff_density_max 0.472
_refine_diff_density_min -0.419
_refine_diff_density_rms 0.108
_refine_ls_extinction_method none
_refine_ls_goodness_of_fit_ref 1.152
_refine_ls_hydrogen_treatment mixed
_refine_ls_matrix_type full
_refine_ls_number_parameters 133
_refine_ls_number_reflns 1241
_refine_ls_number_restraints 0
_refine_ls_restrained_S_all 1.152
_refine_ls_R_factor_all 0.0597
_refine_ls_R_factor_gt 0.0591
_refine_ls_shift/su_max 0.000
_refine_ls_shift/su_mean 0.000
_refine_ls_structure_factor_coef Fsqd
_refine_ls_weighting_details 'w=1/[\s^2^(Fo^2^)+(0.1247P)^2^+0.1640P] where P=(Fo^2^+2Fc^2^)/3'
_refine_ls_weighting_scheme calc
_refine_ls_wR_factor_gt 0.1834
_refine_ls_wR_factor_ref 0.1846
_reflns_Friedel_coverage 0.000
_reflns_number_gt 1203
_reflns_number_total 1241
_reflns_threshold_expression 'I > 2\s(I)'
_cod_data_source_file ae9b01608_si_004.cif
_cod_data_source_block shrv792
_cod_database_code 4514427
_shelx_shelxl_version_number 2014/7
_shelx_space_group_comment
;
The symmetry employed for this shelxl refinement is uniquely defined
by the following loop, which should always be used as a source of
symmetry information in preference to the above space-group names.
They are only intended as comments.
;
_shelx_estimated_absorpt_t_min 0.626
_shelx_estimated_absorpt_t_max 0.923

loop_
_space_group_symop_operation_xyz
'x, y, z'
'-x, -y, -z'

loop_
_atom_site_label
_atom_site_type_symbol
_atom_site_fract_x
_atom_site_fract_y
_atom_site_fract_z
_atom_site_U_iso_or_equiv
_atom_site_adp_type
_atom_site_occupancy
_atom_site_site_symmetry_order
_atom_site_calc_flag
_atom_site_refinement_flags_posn
_atom_site_refinement_flags_adp
O1 O 0.5984(3) 0.1670(3) 0.24350(19) 0.0333(6) Uani 1 1 d . .
O2 O 0.2533(3) 0.1730(3) 0.20380(17) 0.0271(5) Uani 1 1 d . .
N3 N 0.4256(4) 0.1866(3) 0.28788(19) 0.0195(5) Uani 1 1 d . .
C4 C 0.4158(4) 0.2255(3) 0.4301(2) 0.0171(6) Uani 1 1 d . .
N5 N 0.5999(3) 0.2576(3) 0.5285(2) 0.0180(5) Uani 1 1 d . .
N6 N 0.5448(3) 0.2964(3) 0.6545(2) 0.0198(5) Uani 1 1 d . .
C7 C 0.3243(4) 0.2886(3) 0.6397(2) 0.0172(6) Uani 1 1 d . .
C8 C 0.2283(4) 0.2456(3) 0.4958(2) 0.0163(5) Uani 1 1 d . .
N9 N 0.0261(3) 0.2298(3) 0.4367(2) 0.0225(5) Uani 1 1 d . .
H9A H -0.0731 0.2470 0.4891 0.027 Uiso 1 1 calc R U
H9B H -0.0064 0.2024 0.3458 0.027 Uiso 1 1 calc R U
N10 N 0.2228(3) 0.3278(3) 0.7572(2) 0.0224(5) Uani 1 1 d . .
O11 O 0.3349(3) 0.3704(4) 0.87869(18) 0.0347(6) Uani 1 1 d . .
O12 O 0.0227(3) 0.3204(3) 0.73900(18) 0.0334(6) Uani 1 1 d . .
Na13 Na 0.22312(17) 0.50580(16) 1.10877(9) 0.0289(4) Uani 1 1 d . .
O14 O 0.1505(4) 0.7637(3) 0.9831(2) 0.0325(5) Uani 1 1 d . .
H14A H 0.228(7) 0.784(6) 0.922(5) 0.049 Uiso 1 1 d . U
H14B H 0.168(7) 0.873(7) 1.036(5) 0.049 Uiso 1 1 d . U

loop_
_atom_site_aniso_label
_atom_site_aniso_U_11
_atom_site_aniso_U_22
_atom_site_aniso_U_33
_atom_site_aniso_U_23
_atom_site_aniso_U_13
_atom_site_aniso_U_12
O1 0.0330(12) 0.0548(12) 0.0218(10) 0.0082(8) 0.0178(8) 0.0258(9)
O2 0.0327(11) 0.0363(10) 0.0149(9) 0.0012(7) 0.0030(7) 0.0191(8)
N3 0.0252(11) 0.0236(9) 0.0137(10) 0.0022(7) 0.0089(8) 0.0142(8)
C4 0.0192(12) 0.0200(10) 0.0153(11) 0.0020(8) 0.0078(9) 0.0115(9)
N5 0.0182(11) 0.0240(9) 0.0153(10) 0.0025(7) 0.0082(7) 0.0123(8)
N6 0.0204(11) 0.0251(9) 0.0170(10) 0.0023(7) 0.0075(8) 0.0128(8)
C7 0.0191(12) 0.0230(10) 0.0120(11) 0.0014(8) 0.0083(9) 0.0110(9)
C8 0.0201(12) 0.0172(9) 0.0146(11) 0.0014(7) 0.0073(8) 0.0111(8)
N9 0.0186(11) 0.0346(10) 0.0175(10) 0.0027(8) 0.0059(8) 0.0151(9)
N10 0.0244(12) 0.0299(10) 0.0145(10) 0.0001(7) 0.0072(8) 0.0139(9)
O11 0.0342(12) 0.0603(12) 0.0115(9) 0.0010(8) 0.0062(7) 0.0230(10)
O12 0.0229(11) 0.0589(12) 0.0209(10) 0.0014(8) 0.0119(8) 0.0210(9)
Na13 0.0310(7) 0.0407(7) 0.0175(6) 0.0036(4) 0.0047(4) 0.0177(5)
O14 0.0413(13) 0.0353(10) 0.0214(10) 0.0005(8) 0.0125(8) 0.0157(9)

loop_
_atom_type_symbol
_atom_type_description
_atom_type_scat_dispersion_real
_atom_type_scat_dispersion_imag
_atom_type_scat_source
C C 0.0181 0.0091 'International Tables Vol C Tables 4.2.6.8 and 6.1.1.4'
H H 0.0000 0.0000 'International Tables Vol C Tables 4.2.6.8 and 6.1.1.4'
N N 0.0311 0.0180 'International Tables Vol C Tables 4.2.6.8 and 6.1.1.4'
Na Na 0.1353 0.1239 'International Tables Vol C Tables 4.2.6.8 and 6.1.1.4'
O O 0.0492 0.0322 'International Tables Vol C Tables 4.2.6.8 and 6.1.1.4'

loop_
_geom_angle_atom_site_label_1
_geom_angle_atom_site_label_2
_geom_angle_atom_site_label_3
_geom_angle
O1 N3 O2 121.59(19)
O1 N3 C4 120.4(2)
O2 N3 C4 118.0(2)
N3 C4 N5 121.4(2)
N3 C4 C8 126.7(2)
N5 C4 C8 111.89(18)
N6 N5 C4 108.23(19)
N5 N6 C7 108.32(18)
N6 C7 N10 120.69(19)
N6 C7 C8 112.2(2)
N10 C7 C8 127.1(2)
N9 C8 C7 131.5(2)
N9 C8 C4 129.2(2)
C7 C8 C4 99.34(19)
C8 N9 H9A 120.0
C8 N9 H9B 120.0
H9A N9 H9B 120.0
O12 N10 O11 122.5(2)
O12 N10 C7 118.57(19)
O11 N10 C7 119.0(2)
H14A O14 H14B 109(4)

loop_
_geom_bond_atom_site_label_1
_geom_bond_atom_site_label_2
_geom_bond_distance
O1 N3 1.240(3)
O2 N3 1.273(3)
N3 C4 1.368(3)
C4 N5 1.376(3)
C4 C8 1.421(3)
N5 N6 1.301(3)
N6 C7 1.373(3)
C7 N10 1.375(3)
C7 C8 1.415(3)
C8 N9 1.321(3)
N9 H9A 0.8600
N9 H9B 0.8600
N10 O12 1.246(3)
N10 O11 1.257(3)
O14 H14A 0.81(5)
O14 H14B 0.75(5)

loop_
_geom_hbond_atom_site_label_D
_geom_hbond_atom_site_label_H
_geom_hbond_atom_site_label_A
_geom_hbond_distance_DH
_geom_hbond_distance_HA
_geom_hbond_distance_DA
_geom_hbond_angle_DHA
_geom_hbond_site_symmetry_A
N9 H9A N5 0.86 2.15 2.955(3) 154.9 1_455
N9 H9A O12 0.86 2.37 2.886(3) 118.9 .
N9 H9B O1 0.86 2.53 3.025(3) 117.3 1_455
N9 H9B O2 0.86 2.26 2.810(3) 121.4 .
O14 H14A O1 0.81(5) 2.07(5) 2.877(3) 175(4) 2_666
O14 H14B O2 0.75(5) 2.15(5) 2.899(2) 172(4) 1_566

loop_
_geom_torsion_atom_site_label_1
_geom_torsion_atom_site_label_2
_geom_torsion_atom_site_label_3
_geom_torsion_atom_site_label_4
_geom_torsion
O1 N3 C4 N5 4.1(3)
O2 N3 C4 N5 -175.43(18)
O1 N3 C4 C8 -178.2(2)
O2 N3 C4 C8 2.3(3)
N3 C4 N5 N6 178.35(18)
C8 C4 N5 N6 0.3(2)
C4 N5 N6 C7 0.4(2)
N5 N6 C7 N10 -178.85(18)
N5 N6 C7 C8 -1.0(2)
N6 C7 C8 N9 -178.4(2)
N10 C7 C8 N9 -0.7(4)
N6 C7 C8 C4 1.1(2)
N10 C7 C8 C4 178.8(2)
N3 C4 C8 N9 0.7(4)
N5 C4 C8 N9 178.6(2)
N3 C4 C8 C7 -178.8(2)
N5 C4 C8 C7 -0.9(2)
N6 C7 N10 O12 179.5(2)
C8 C7 N10 O12 2.1(3)
N6 C7 N10 O11 -0.3(3)
C8 C7 N10 O11 -177.7(2)
